data_7715469
loop_
_publ_author_name
'Jeong, Ah Rim'
'Park, Si Ra'
'Shin, Jong Won'
'Kim, Jihyun'
'Tokunaga, Ryuya'
'Hayami, Shinya'
'Min, Kil Sik'

_publ_section_title
;
 Mononuclear Fe(III) complexes with
 2,4-dichloro-6-((quinoline-8-ylimino)methyl)phenolate: synthesis,
 structure, and magnetic behavior.
;
_journal_issue 15
_journal_name_full 'Dalton transactions (Cambridge, England : 2003)'
_journal_page_first 6809
_journal_page_last 6817
_journal_paper_doi 10.1039/d3dt04385a
_journal_volume 53
_journal_year 2024
_chemical_formula_moiety 'C32 H18 Cl4 Fe N4 O2, B F4'
_chemical_formula_sum 'C32 H18 B Cl4 F4 Fe N4 O2'
_chemical_formula_weight 774.96
_space_group_crystal_system triclinic
_space_group_IT_number 2
_space_group_name_Hall '-P 1'
_space_group_name_H-M_alt 'P -1'
_atom_sites_solution_hydrogens geom
_audit_creation_method SHELXL-2019/3
_audit_update_record
;
2024-02-13 deposited with the CCDC.	2024-03-18 downloaded from the CCDC.
;
_cell_angle_alpha 94.12(3)
_cell_angle_beta 103.45(3)
_cell_angle_gamma 97.39(3)
_cell_formula_units_Z 2
_cell_length_a 9.5750(19)
_cell_length_b 12.544(3)
_cell_length_c 16.518(3)
_cell_measurement_reflns_used 25533
_cell_measurement_temperature 298(2)
_cell_measurement_theta_max 33.55
_cell_measurement_theta_min 0.36
_cell_volume 1902.8(8)
_computing_cell_refinement HKL3000sm
_computing_data_collection 'PAL ADSC Quantum-210 ADX Program'
_computing_data_reduction HKL3000sm
_computing_molecular_graphics ORTEP
_computing_publication_material WINFGX
_computing_structure_refinement 'SHELXL-2019/2 (Sheldrick, 2019)'
_computing_structure_solution 'SHELXS-2013 (Sheldrick, 2013)'
_diffrn_ambient_temperature 298(2)
_diffrn_measured_fraction_theta_full 0.918
_diffrn_measured_fraction_theta_max 0.911
_diffrn_measurement_device_type 'ADSC Q210 CCD area detector'
_diffrn_measurement_method 'omega scan'
_diffrn_radiation_type synchrotron
_diffrn_radiation_wavelength 0.630
_diffrn_reflns_av_R_equivalents 0.0478
_diffrn_reflns_av_unetI/netI 0.0670
_diffrn_reflns_Laue_measured_fraction_full 0.918
_diffrn_reflns_Laue_measured_fraction_max 0.911
_diffrn_reflns_limit_h_max 13
_diffrn_reflns_limit_h_min -13
_diffrn_reflns_limit_k_max 17
_diffrn_reflns_limit_k_min -17
_diffrn_reflns_limit_l_max 19
_diffrn_reflns_limit_l_min -22
_diffrn_reflns_number 15631
_diffrn_reflns_point_group_measured_fraction_full 0.918
_diffrn_reflns_point_group_measured_fraction_max 0.911
_diffrn_reflns_theta_full 22.210
_diffrn_reflns_theta_max 26.000
_diffrn_reflns_theta_min 2.584
_diffrn_source 'PLSII 2D bending magnet'
_exptl_absorpt_coefficient_mu 0.520
_exptl_absorpt_correction_T_max 1.00
_exptl_absorpt_correction_T_min 0.950
_exptl_absorpt_correction_type empirical
_exptl_absorpt_process_details 'HKL3000sm Scalepack'
_exptl_crystal_colour brown
_exptl_crystal_density_diffrn 1.353
_exptl_crystal_description plate
_exptl_crystal_F_000 778
_exptl_crystal_size_max 0.120
_exptl_crystal_size_mid 0.080
_exptl_crystal_size_min 0.040
_refine_diff_density_max 0.927
_refine_diff_density_min -1.744
_refine_diff_density_rms 0.150
_refine_ls_extinction_method none
_refine_ls_goodness_of_fit_ref 1.500
_refine_ls_hydrogen_treatment constr
_refine_ls_matrix_type full
_refine_ls_number_parameters 415
_refine_ls_number_reflns 9786
_refine_ls_number_restraints 0
_refine_ls_restrained_S_all 1.500
_refine_ls_R_factor_all 0.1221
_refine_ls_R_factor_gt 0.0967
_refine_ls_shift/su_max 0.001
_refine_ls_shift/su_mean 0.000
_refine_ls_structure_factor_coef Fsqd
_refine_ls_weighting_details 'w=1/[\s^2^(Fo^2^)+(0.1331P)^2^] where P=(Fo^2^+2Fc^2^)/3'
_refine_ls_weighting_scheme calc
_refine_ls_wR_factor_gt 0.2870
_refine_ls_wR_factor_ref 0.3042
_reflns_Friedel_coverage 0.000
_reflns_number_gt 6035
_reflns_number_total 9786
_reflns_threshold_expression 'I > 2\s(I)'
_cod_data_source_file d3dt04385a2.cif
_cod_data_source_block 2b(298k)(sqd)_sq
_cod_depositor_comments 'Adding full bibliography for 7715466--7715471.cif.'
_cod_original_cell_volume 1902.8(7)
_cod_database_code 7715469
_shelx_shelxl_version_number 2019/3
_shelx_space_group_comment
;
The symmetry employed for this shelxl refinement is uniquely defined
by the following loop, which should always be used as a source of
symmetry information in preference to the above space-group names.
They are only intended as comments.
;
_shelx_estimated_absorpt_t_min 0.940
_shelx_estimated_absorpt_t_max 0.980

loop_
_space_group_symop_operation_xyz
'x, y, z'
'-x, -y, -z'

loop_
_atom_site_label
_atom_site_type_symbol
_atom_site_fract_x
_atom_site_fract_y
_atom_site_fract_z
_atom_site_U_iso_or_equiv
_atom_site_adp_type
_atom_site_occupancy
_atom_site_site_symmetry_order
_atom_site_calc_flag
_atom_site_refinement_flags_posn
_atom_site_refinement_flags_adp
_atom_site_refinement_flags_occupancy
_atom_site_disorder_assembly
_atom_site_disorder_group
Fe1 Fe 0.65596(6) 0.55768(5) 0.76705(3) 0.0385(2) Uani 1 1 d . . . . .
Cl1 Cl 1.21992(15) 0.24398(14) 0.72327(11) 0.0746(4) Uani 1 1 d . . . . .
Cl2 Cl 1.05693(15) 0.62445(14) 0.64733(10) 0.0720(4) Uani 1 1 d . . . . .
Cl3 Cl 1.1316(2) 1.05990(16) 0.90841(15) 0.1012(6) Uani 1 1 d . . . . .
Cl4 Cl 1.02471(14) 0.66401(14) 1.00806(8) 0.0704(4) Uani 1 1 d . . . . .
N1 N 0.4888(4) 0.5499(3) 0.8223(2) 0.0465(9) Uani 1 1 d . . . . .
N2 N 0.6774(4) 0.4213(3) 0.8137(2) 0.0432(8) Uani 1 1 d . . . . .
N3 N 0.5127(4) 0.4914(3) 0.6598(2) 0.0422(8) Uani 1 1 d . . . . .
N4 N 0.6211(4) 0.6906(3) 0.7166(2) 0.0463(9) Uani 1 1 d . . . . .
O1 O 0.8121(3) 0.5548(3) 0.71604(19) 0.0484(7) Uani 1 1 d . . . . .
O2 O 0.7790(3) 0.6319(3) 0.86556(18) 0.0480(7) Uani 1 1 d . . . . .
C1 C 0.4749(4) 0.4613(4) 0.8640(3) 0.0468(10) Uani 1 1 d . . . . .
C2 C 0.3961(5) 0.6192(5) 0.8231(3) 0.0572(12) Uani 1 1 d . . . . .
H2 H 0.403748 0.678793 0.793209 0.069 Uiso 1 1 calc R U . . .
C3 C 0.2878(6) 0.6075(6) 0.8665(4) 0.0689(16) Uani 1 1 d . . . . .
H3 H 0.226457 0.659192 0.866916 0.083 Uiso 1 1 calc R U . . .
C4 C 0.2732(5) 0.5181(6) 0.9088(4) 0.0688(16) Uani 1 1 d . . . . .
H4 H 0.200821 0.508932 0.937761 0.083 Uiso 1 1 calc R U . . .
C5 C 0.3665(5) 0.4403(5) 0.9087(3) 0.0575(12) Uani 1 1 d . . . . .
C6 C 0.3647(6) 0.3462(6) 0.9523(4) 0.0708(16) Uani 1 1 d . . . . .
H6 H 0.296784 0.332183 0.983748 0.085 Uiso 1 1 calc R U . . .
C7 C 0.4591(6) 0.2783(5) 0.9484(4) 0.0661(14) Uani 1 1 d . . . . .
H7 H 0.455287 0.217241 0.977065 0.079 Uiso 1 1 calc R U . . .
C8 C 0.5663(6) 0.2964(5) 0.9017(3) 0.0622(14) Uani 1 1 d . . . . .
H8 H 0.630305 0.247116 0.899321 0.075 Uiso 1 1 calc R U . . .
C9 C 0.5744(4) 0.3878(4) 0.8598(3) 0.0455(10) Uani 1 1 d . . . . .
C10 C 0.7758(4) 0.3607(4) 0.8041(3) 0.0446(10) Uani 1 1 d . . . . .
H10 H 0.772292 0.294792 0.826489 0.054 Uiso 1 1 calc R U . . .
C11 C 0.8880(4) 0.3884(4) 0.7618(3) 0.0455(10) Uani 1 1 d . . . . .
C12 C 0.9851(5) 0.3140(4) 0.7613(3) 0.0488(10) Uani 1 1 d . . . . .
H12 H 0.972407 0.249911 0.785558 0.059 Uiso 1 1 calc R U . . .
C13 C 1.0994(5) 0.3361(5) 0.7247(3) 0.0543(11) Uani 1 1 d . . . . .
C14 C 1.1202(5) 0.4302(5) 0.6891(3) 0.0572(13) Uani 1 1 d . . . . .
H14 H 1.197661 0.444508 0.664408 0.069 Uiso 1 1 calc R U . . .
C15 C 1.0249(5) 0.5035(4) 0.6902(3) 0.0500(11) Uani 1 1 d . . . . .
C16 C 0.9032(4) 0.4842(4) 0.7234(2) 0.0432(9) Uani 1 1 d . . . . .
C17 C 0.4553(4) 0.5674(4) 0.6127(3) 0.0440(9) Uani 1 1 d . . . . .
C18 C 0.4718(5) 0.3883(4) 0.6321(3) 0.0475(10) Uani 1 1 d . . . . .
H18 H 0.511990 0.336794 0.664142 0.057 Uiso 1 1 calc R U . . .
C19 C 0.3694(5) 0.3534(5) 0.5555(3) 0.0567(12) Uani 1 1 d . . . . .
H19 H 0.344811 0.280171 0.536678 0.068 Uiso 1 1 calc R U . . .
C20 C 0.3074(5) 0.4274(5) 0.5098(3) 0.0602(13) Uani 1 1 d . . . . .
H20 H 0.237440 0.404816 0.460106 0.072 Uiso 1 1 calc R U . . .
C21 C 0.3465(5) 0.5362(5) 0.5360(3) 0.0524(12) Uani 1 1 d . . . . .
C22 C 0.2903(6) 0.6209(6) 0.4927(3) 0.0649(15) Uani 1 1 d . . . . .
H22 H 0.218557 0.604524 0.443030 0.078 Uiso 1 1 calc R U . . .
C23 C 0.3396(6) 0.7244(6) 0.5227(3) 0.0668(15) Uani 1 1 d . . . . .
H23 H 0.299838 0.777995 0.492882 0.080 Uiso 1 1 calc R U . . .
C24 C 0.4484(6) 0.7561(5) 0.5970(3) 0.0591(13) Uani 1 1 d . . . . .
H24 H 0.480192 0.828765 0.615941 0.071 Uiso 1 1 calc R U . . .
C25 C 0.5070(5) 0.6759(4) 0.6413(3) 0.0473(10) Uani 1 1 d . . . . .
C26 C 0.7043(6) 0.7839(4) 0.7394(3) 0.0549(11) Uani 1 1 d . . . . .
H26 H 0.685680 0.840279 0.706785 0.066 Uiso 1 1 calc R U . . .
C27 C 0.8227(5) 0.8035(4) 0.8124(3) 0.0545(11) Uani 1 1 d . . . . .
C28 C 0.9103(6) 0.9079(5) 0.8251(4) 0.0659(14) Uani 1 1 d . . . . .
H28 H 0.888718 0.957883 0.786864 0.079 Uiso 1 1 calc R U . . .
C29 C 1.0264(7) 0.9343(5) 0.8939(4) 0.0720(15) Uani 1 1 d . . . . .
C30 C 1.0651(6) 0.8582(5) 0.9495(4) 0.0682(15) Uani 1 1 d . . . . .
H30 H 1.147315 0.874533 0.993733 0.082 Uiso 1 1 calc R U . . .
C31 C 0.9785(5) 0.7574(5) 0.9378(3) 0.0556(12) Uani 1 1 d . . . . .
C32 C 0.8565(5) 0.7263(4) 0.8703(3) 0.0481(10) Uani 1 1 d . . . . .
B1 B 0.6412(17) 0.1018(7) 0.6962(10) 0.136(5) Uani 1 1 d . . . . .
F1 F 0.5975(11) 0.0050(7) 0.6712(6) 0.209(2) Uani 1 1 d . . . . .
F2 F 0.6467(12) 0.1722(7) 0.6513(6) 0.209(2) Uani 1 1 d . . . . .
F3 F 0.5294(12) 0.1578(7) 0.7114(6) 0.209(2) Uani 1 1 d . . . . .
F4 F 0.7307(12) 0.1087(7) 0.7725(7) 0.209(2) Uani 1 1 d . . . . .

loop_
_atom_site_aniso_label
_atom_site_aniso_U_11
_atom_site_aniso_U_22
_atom_site_aniso_U_33
_atom_site_aniso_U_23
_atom_site_aniso_U_13
_atom_site_aniso_U_12
Fe1 0.0307(3) 0.0557(4) 0.0324(3) 0.0076(2) 0.0109(2) 0.0108(2)
Cl1 0.0545(7) 0.0910(11) 0.0904(11) 0.0089(8) 0.0324(7) 0.0291(7)
Cl2 0.0511(7) 0.0954(11) 0.0806(10) 0.0335(8) 0.0320(7) 0.0089(7)
Cl3 0.0887(12) 0.0819(12) 0.1206(16) -0.0187(10) 0.0285(11) -0.0222(9)
Cl4 0.0447(6) 0.1132(12) 0.0488(7) 0.0170(7) 0.0017(5) 0.0082(7)
N1 0.0331(16) 0.071(3) 0.0381(18) 0.0002(17) 0.0145(14) 0.0097(16)
N2 0.0313(15) 0.065(2) 0.0350(17) 0.0087(15) 0.0106(13) 0.0085(15)
N3 0.0334(15) 0.067(2) 0.0315(16) 0.0075(15) 0.0159(14) 0.0120(15)
N4 0.0380(17) 0.068(3) 0.0360(17) 0.0089(16) 0.0105(15) 0.0163(17)
O1 0.0373(14) 0.070(2) 0.0453(16) 0.0128(14) 0.0192(13) 0.0135(14)
O2 0.0416(15) 0.067(2) 0.0337(15) 0.0088(13) 0.0072(12) 0.0053(14)
C1 0.0322(18) 0.078(3) 0.0314(19) -0.0013(19) 0.0134(16) 0.0041(19)
C2 0.045(2) 0.081(4) 0.050(3) -0.005(2) 0.020(2) 0.018(2)
C3 0.046(3) 0.100(5) 0.065(3) -0.012(3) 0.024(3) 0.020(3)
C4 0.037(2) 0.111(5) 0.060(3) -0.017(3) 0.026(2) 0.006(3)
C5 0.038(2) 0.090(4) 0.045(2) -0.001(2) 0.017(2) 0.001(2)
C6 0.050(3) 0.113(5) 0.053(3) 0.006(3) 0.031(2) -0.009(3)
C7 0.053(3) 0.085(4) 0.065(3) 0.025(3) 0.024(3) -0.001(3)
C8 0.045(2) 0.089(4) 0.059(3) 0.026(3) 0.022(2) 0.009(2)
C9 0.0302(17) 0.073(3) 0.036(2) 0.0089(19) 0.0145(16) 0.0054(18)
C10 0.0323(18) 0.065(3) 0.038(2) 0.0114(19) 0.0089(16) 0.0087(18)
C11 0.0303(17) 0.068(3) 0.040(2) 0.0042(19) 0.0113(16) 0.0100(18)
C12 0.039(2) 0.063(3) 0.050(2) 0.007(2) 0.0174(19) 0.0144(19)
C13 0.036(2) 0.077(3) 0.054(3) 0.005(2) 0.0155(19) 0.014(2)
C14 0.0320(19) 0.090(4) 0.053(3) 0.001(3) 0.0195(19) 0.006(2)
C15 0.0344(19) 0.074(3) 0.044(2) 0.012(2) 0.0134(18) 0.007(2)
C16 0.0303(17) 0.068(3) 0.0315(18) 0.0059(18) 0.0104(15) 0.0032(17)
C17 0.0344(18) 0.068(3) 0.0324(19) 0.0051(18) 0.0107(16) 0.0142(18)
C18 0.040(2) 0.058(3) 0.044(2) -0.001(2) 0.0157(18) 0.0046(19)
C19 0.043(2) 0.077(3) 0.047(2) -0.004(2) 0.013(2) 0.001(2)
C20 0.045(2) 0.093(4) 0.040(2) -0.007(2) 0.010(2) 0.006(2)
C21 0.037(2) 0.091(4) 0.033(2) 0.010(2) 0.0127(17) 0.014(2)
C22 0.054(3) 0.113(5) 0.033(2) 0.015(3) 0.011(2) 0.028(3)
C23 0.061(3) 0.097(5) 0.046(3) 0.018(3) 0.006(2) 0.034(3)
C24 0.062(3) 0.075(3) 0.048(3) 0.015(2) 0.016(2) 0.028(3)
C25 0.039(2) 0.077(3) 0.0330(19) 0.012(2) 0.0142(17) 0.020(2)
C26 0.053(3) 0.056(3) 0.054(3) 0.007(2) 0.007(2) 0.010(2)
C27 0.044(2) 0.066(3) 0.051(3) 0.003(2) 0.009(2) 0.003(2)
C28 0.062(3) 0.061(3) 0.073(4) 0.007(3) 0.017(3) 0.004(3)
C29 0.063(3) 0.066(3) 0.080(4) -0.011(3) 0.021(3) -0.009(3)
C30 0.049(3) 0.093(4) 0.055(3) -0.014(3) 0.012(2) -0.007(3)
C31 0.035(2) 0.090(4) 0.043(2) 0.005(2) 0.0125(18) 0.010(2)
C32 0.038(2) 0.068(3) 0.040(2) 0.001(2) 0.0153(18) 0.005(2)
B1 0.172(12) 0.038(4) 0.179(12) 0.010(5) -0.001(10) 0.026(5)
F1 0.246(6) 0.144(3) 0.235(5) 0.026(3) 0.032(4) 0.071(3)
F2 0.246(6) 0.144(3) 0.235(5) 0.026(3) 0.032(4) 0.071(3)
F3 0.246(6) 0.144(3) 0.235(5) 0.026(3) 0.032(4) 0.071(3)
F4 0.246(6) 0.144(3) 0.235(5) 0.026(3) 0.032(4) 0.071(3)

loop_
_atom_type_symbol
_atom_type_description
_atom_type_scat_dispersion_real
_atom_type_scat_dispersion_imag
_atom_type_scat_source
C C 0.0020 0.0010 'International Tables Vol C Tables 4.2.6.8 and 6.1.1.4'
H H 0.0000 0.0000 'International Tables Vol C Tables 4.2.6.8 and 6.1.1.4'
B B 0.0010 0.0010 'International Tables Vol C Tables 4.2.6.8 and 6.1.1.4'
N N 0.0050 0.0020 'International Tables Vol C Tables 4.2.6.8 and 6.1.1.4'
O O 0.0090 0.0050 'International Tables Vol C Tables 4.2.6.8 and 6.1.1.4'
F F 0.0140 0.0080 'International Tables Vol C Tables 4.2.6.8 and 6.1.1.4'
Cl Cl 0.1230 0.1260 'International Tables Vol C Tables 4.2.6.8 and 6.1.1.4'
Fe Fe 0.3241 0.6814 'International Tables Vol C Tables 4.2.6.8 and 6.1.1.4'

loop_
_geom_angle_atom_site_label_1
_geom_angle_atom_site_label_2
_geom_angle_atom_site_label_3
_geom_angle
_geom_angle_site_symmetry_1
_geom_angle_site_symmetry_3
_geom_angle_publ_flag
O2 Fe1 O1 91.50(14) . . ?
O2 Fe1 N2 90.03(15) . . ?
O1 Fe1 N2 94.38(14) . . ?
O2 Fe1 N4 93.07(16) . . ?
O1 Fe1 N4 87.76(15) . . ?
N2 Fe1 N4 176.19(15) . . ?
O2 Fe1 N1 89.68(14) . . ?
O1 Fe1 N1 176.06(15) . . ?
N2 Fe1 N1 81.86(15) . . ?
N4 Fe1 N1 95.93(16) . . ?
O2 Fe1 N3 174.02(14) . . ?
O1 Fe1 N3 91.24(14) . . ?
N2 Fe1 N3 95.05(16) . . ?
N4 Fe1 N3 81.73(16) . . ?
N1 Fe1 N3 87.94(14) . . ?
C2 N1 C1 118.3(4) . . ?
C2 N1 Fe1 128.4(4) . . ?
C1 N1 Fe1 113.3(3) . . ?
C10 N2 C9 120.4(4) . . ?
C10 N2 Fe1 124.9(3) . . ?
C9 N2 Fe1 114.8(3) . . ?
C18 N3 C17 119.1(4) . . ?
C18 N3 Fe1 128.5(3) . . ?
C17 N3 Fe1 112.4(3) . . ?
C26 N4 C25 120.1(4) . . ?
C26 N4 Fe1 125.0(3) . . ?
C25 N4 Fe1 114.2(3) . . ?
C16 O1 Fe1 126.9(3) . . ?
C32 O2 Fe1 124.8(3) . . ?
N1 C1 C5 123.1(4) . . ?
N1 C1 C9 116.4(4) . . ?
C5 C1 C9 120.5(5) . . ?
N1 C2 C3 123.3(6) . . ?
N1 C2 H2 118.3 . . ?
C3 C2 H2 118.4 . . ?
C4 C3 C2 118.6(5) . . ?
C4 C3 H3 120.7 . . ?
C2 C3 H3 120.7 . . ?
C3 C4 C5 120.7(5) . . ?
C3 C4 H4 119.6 . . ?
C5 C4 H4 119.6 . . ?
C4 C5 C1 116.0(5) . . ?
C4 C5 C6 125.7(5) . . ?
C1 C5 C6 118.2(5) . . ?
C7 C6 C5 120.7(5) . . ?
C7 C6 H6 119.7 . . ?
C5 C6 H6 119.7 . . ?
C6 C7 C8 121.9(5) . . ?
C6 C7 H7 119.0 . . ?
C8 C7 H7 119.0 . . ?
C9 C8 C7 119.6(5) . . ?
C9 C8 H8 120.2 . . ?
C7 C8 H8 120.2 . . ?
C8 C9 C1 119.1(4) . . ?
C8 C9 N2 127.3(4) . . ?
C1 C9 N2 113.6(4) . . ?
N2 C10 C11 125.1(4) . . ?
N2 C10 H10 117.5 . . ?
C11 C10 H10 117.5 . . ?
C12 C11 C16 121.0(4) . . ?
C12 C11 C10 115.9(4) . . ?
C16 C11 C10 123.2(4) . . ?
C13 C12 C11 119.7(5) . . ?
C13 C12 H12 120.2 . . ?
C11 C12 H12 120.2 . . ?
C14 C13 C12 120.9(4) . . ?
C14 C13 Cl1 119.0(4) . . ?
C12 C13 Cl1 120.0(4) . . ?
C13 C14 C15 119.2(4) . . ?
C13 C14 H14 120.4 . . ?
C15 C14 H14 120.4 . . ?
C14 C15 C16 122.8(5) . . ?
C14 C15 Cl2 118.3(4) . . ?
C16 C15 Cl2 118.9(4) . . ?
O1 C16 C15 118.6(4) . . ?
O1 C16 C11 125.0(4) . . ?
C15 C16 C11 116.3(4) . . ?
N3 C17 C25 117.8(4) . . ?
N3 C17 C21 120.8(4) . . ?
C25 C17 C21 121.4(4) . . ?
N3 C18 C19 122.3(5) . . ?
N3 C18 H18 118.8 . . ?
C19 C18 H18 118.8 . . ?
C20 C19 C18 119.2(5) . . ?
C20 C19 H19 120.4 . . ?
C18 C19 H19 120.4 . . ?
C19 C20 C21 120.7(5) . . ?
C19 C20 H20 119.6 . . ?
C21 C20 H20 119.6 . . ?
C20 C21 C22 125.6(5) . . ?
C20 C21 C17 117.7(4) . . ?
C22 C21 C17 116.7(5) . . ?
C23 C22 C21 120.6(5) . . ?
C23 C22 H22 119.7 . . ?
C21 C22 H22 119.7 . . ?
C22 C23 C24 123.2(5) . . ?
C22 C23 H23 118.4 . . ?
C24 C23 H23 118.4 . . ?
C25 C24 C23 118.1(5) . . ?
C25 C24 H24 120.9 . . ?
C23 C24 H24 120.9 . . ?
C24 C25 C17 119.9(4) . . ?
C24 C25 N4 127.0(5) . . ?
C17 C25 N4 113.1(4) . . ?
N4 C26 C27 123.1(5) . . ?
N4 C26 H26 118.4 . . ?
C27 C26 H26 118.4 . . ?
C32 C27 C26 123.8(5) . . ?
C32 C27 C28 120.1(5) . . ?
C26 C27 C28 116.1(5) . . ?
C29 C28 C27 120.2(5) . . ?
C29 C28 H28 119.9 . . ?
C27 C28 H28 119.9 . . ?
C28 C29 C30 120.6(5) . . ?
C28 C29 Cl3 119.8(5) . . ?
C30 C29 Cl3 119.5(5) . . ?
C31 C30 C29 119.0(5) . . ?
C31 C30 H30 120.5 . . ?
C29 C30 H30 120.5 . . ?
C30 C31 C32 123.2(5) . . ?
C30 C31 Cl4 119.0(4) . . ?
C32 C31 Cl4 117.9(4) . . ?
O2 C32 C31 119.2(4) . . ?
O2 C32 C27 124.0(4) . . ?
C31 C32 C27 116.8(5) . . ?
F2 B1 F1 124.4(15) . . ?
F2 B1 F4 122.2(12) . . ?
F1 B1 F4 108.6(10) . . ?
F2 B1 F3 78.7(8) . . ?
F1 B1 F3 112.6(13) . . ?
F4 B1 F3 102.5(12) . . ?
B1 F2 F3 56.4(8) . . ?
B1 F3 F2 44.9(7) . . ?

loop_
_geom_bond_atom_site_label_1
_geom_bond_atom_site_label_2
_geom_bond_distance
_geom_bond_site_symmetry_2
_geom_bond_publ_flag
Fe1 O2 1.873(3) . ?
Fe1 O1 1.882(3) . ?
Fe1 N2 1.942(4) . ?
Fe1 N4 1.950(4) . ?
Fe1 N1 2.014(3) . ?
Fe1 N3 2.019(4) . ?
Cl1 C13 1.737(5) . ?
Cl2 C15 1.741(5) . ?
Cl3 C29 1.726(6) . ?
Cl4 C31 1.733(6) . ?
N1 C2 1.322(6) . ?
N1 C1 1.356(6) . ?
N2 C10 1.314(5) . ?
N2 C9 1.421(5) . ?
N3 C18 1.318(6) . ?
N3 C17 1.364(6) . ?
N4 C26 1.305(7) . ?
N4 C25 1.434(5) . ?
O1 C16 1.313(5) . ?
O2 C32 1.301(6) . ?
C1 C5 1.416(6) . ?
C1 C9 1.418(6) . ?
C2 C3 1.390(7) . ?
C2 H2 0.9300 . ?
C3 C4 1.371(9) . ?
C3 H3 0.9300 . ?
C4 C5 1.405(8) . ?
C4 H4 0.9300 . ?
C5 C6 1.427(9) . ?
C6 C7 1.327(9) . ?
C6 H6 0.9300 . ?
C7 C8 1.427(7) . ?
C7 H7 0.9300 . ?
C8 C9 1.383(7) . ?
C8 H8 0.9300 . ?
C10 C11 1.433(6) . ?
C10 H10 0.9300 . ?
C11 C12 1.401(6) . ?
C11 C16 1.405(7) . ?
C12 C13 1.376(6) . ?
C12 H12 0.9300 . ?
C13 C14 1.369(8) . ?
C14 C15 1.378(7) . ?
C14 H14 0.9300 . ?
C15 C16 1.401(6) . ?
C17 C25 1.394(7) . ?
C17 C21 1.434(6) . ?
C18 C19 1.410(7) . ?
C18 H18 0.9300 . ?
C19 C20 1.348(8) . ?
C19 H19 0.9300 . ?
C20 C21 1.378(8) . ?
C20 H20 0.9300 . ?
C21 C22 1.416(7) . ?
C22 C23 1.340(9) . ?
C22 H22 0.9300 . ?
C23 C24 1.407(8) . ?
C23 H23 0.9300 . ?
C24 C25 1.386(6) . ?
C24 H24 0.9300 . ?
C26 C27 1.431(7) . ?
C26 H26 0.9300 . ?
C27 C32 1.425(7) . ?
C27 C28 1.434(8) . ?
C28 C29 1.379(9) . ?
C28 H28 0.9300 . ?
C29 C30 1.397(9) . ?
C30 C31 1.394(8) . ?
C30 H30 0.9300 . ?
C31 C32 1.405(6) . ?
B1 F2 1.198(14) . ?
B1 F1 1.240(13) . ?
B1 F4 1.338(15) . ?
B1 F3 1.413(16) . ?
F2 F3 1.665(13) . ?

loop_
_geom_torsion_atom_site_label_1
_geom_torsion_atom_site_label_2
_geom_torsion_atom_site_label_3
_geom_torsion_atom_site_label_4
_geom_torsion
_geom_torsion_site_symmetry_1
_geom_torsion_site_symmetry_2
_geom_torsion_site_symmetry_3
_geom_torsion_site_symmetry_4
_geom_torsion_publ_flag
O2 Fe1 O1 C16 84.1(4) . . . . ?
N2 Fe1 O1 C16 -6.1(4) . . . . ?
N4 Fe1 O1 C16 177.1(4) . . . . ?
N3 Fe1 O1 C16 -101.2(4) . . . . ?
O1 Fe1 O2 C32 60.1(4) . . . . ?
N2 Fe1 O2 C32 154.5(4) . . . . ?
N4 Fe1 O2 C32 -27.7(4) . . . . ?
N1 Fe1 O2 C32 -123.7(4) . . . . ?
C2 N1 C1 C5 -0.5(7) . . . . ?
Fe1 N1 C1 C5 178.8(4) . . . . ?
C2 N1 C1 C9 178.6(4) . . . . ?
Fe1 N1 C1 C9 -2.1(5) . . . . ?
C1 N1 C2 C3 1.9(7) . . . . ?
Fe1 N1 C2 C3 -177.3(4) . . . . ?
N1 C2 C3 C4 -1.9(8) . . . . ?
C2 C3 C4 C5 0.4(8) . . . . ?
C3 C4 C5 C1 0.8(8) . . . . ?
C3 C4 C5 C6 177.9(5) . . . . ?
N1 C1 C5 C4 -0.9(7) . . . . ?
C9 C1 C5 C4 -179.9(4) . . . . ?
N1 C1 C5 C6 -178.2(5) . . . . ?
C9 C1 C5 C6 2.8(7) . . . . ?
C4 C5 C6 C7 -179.4(6) . . . . ?
C1 C5 C6 C7 -2.4(8) . . . . ?
C5 C6 C7 C8 0.5(9) . . . . ?
C6 C7 C8 C9 0.9(9) . . . . ?
C7 C8 C9 C1 -0.4(8) . . . . ?
C7 C8 C9 N2 176.9(5) . . . . ?
N1 C1 C9 C8 179.5(4) . . . . ?
C5 C1 C9 C8 -1.5(7) . . . . ?
N1 C1 C9 N2 1.8(6) . . . . ?
C5 C1 C9 N2 -179.1(4) . . . . ?
C10 N2 C9 C8 3.1(7) . . . . ?
Fe1 N2 C9 C8 -178.0(4) . . . . ?
C10 N2 C9 C1 -179.5(4) . . . . ?
Fe1 N2 C9 C1 -0.6(5) . . . . ?
C9 N2 C10 C11 -177.5(4) . . . . ?
Fe1 N2 C10 C11 3.7(6) . . . . ?
N2 C10 C11 C12 177.7(4) . . . . ?
N2 C10 C11 C16 -1.6(7) . . . . ?
C16 C11 C12 C13 1.7(7) . . . . ?
C10 C11 C12 C13 -177.6(4) . . . . ?
C11 C12 C13 C14 0.3(8) . . . . ?
C11 C12 C13 Cl1 -179.6(4) . . . . ?
C12 C13 C14 C15 0.1(8) . . . . ?
Cl1 C13 C14 C15 -179.9(4) . . . . ?
C13 C14 C15 C16 -2.7(8) . . . . ?
C13 C14 C15 Cl2 178.0(4) . . . . ?
Fe1 O1 C16 C15 -171.2(3) . . . . ?
Fe1 O1 C16 C11 9.6(6) . . . . ?
C14 C15 C16 O1 -174.8(4) . . . . ?
Cl2 C15 C16 O1 4.5(6) . . . . ?
C14 C15 C16 C11 4.5(7) . . . . ?
Cl2 C15 C16 C11 -176.2(3) . . . . ?
C12 C11 C16 O1 175.2(4) . . . . ?
C10 C11 C16 O1 -5.5(7) . . . . ?
C12 C11 C16 C15 -4.0(6) . . . . ?
C10 C11 C16 C15 175.3(4) . . . . ?
C18 N3 C17 C25 -176.3(4) . . . . ?
Fe1 N3 C17 C25 3.4(4) . . . . ?
C18 N3 C17 C21 3.1(6) . . . . ?
Fe1 N3 C17 C21 -177.2(3) . . . . ?
C17 N3 C18 C19 -0.7(6) . . . . ?
Fe1 N3 C18 C19 179.7(3) . . . . ?
N3 C18 C19 C20 -2.0(7) . . . . ?
C18 C19 C20 C21 2.0(7) . . . . ?
C19 C20 C21 C22 179.1(5) . . . . ?
C19 C20 C21 C17 0.4(7) . . . . ?
N3 C17 C21 C20 -3.0(6) . . . . ?
C25 C17 C21 C20 176.4(4) . . . . ?
N3 C17 C21 C22 178.1(4) . . . . ?
C25 C17 C21 C22 -2.5(6) . . . . ?
C20 C21 C22 C23 -177.9(5) . . . . ?
C17 C21 C22 C23 0.9(7) . . . . ?
C21 C22 C23 C24 0.4(8) . . . . ?
C22 C23 C24 C25 -0.1(8) . . . . ?
C23 C24 C25 C17 -1.5(7) . . . . ?
C23 C24 C25 N4 178.0(4) . . . . ?
N3 C17 C25 C24 -177.8(4) . . . . ?
C21 C17 C25 C24 2.8(6) . . . . ?
N3 C17 C25 N4 2.7(5) . . . . ?
C21 C17 C25 N4 -176.7(4) . . . . ?
C26 N4 C25 C24 -16.5(7) . . . . ?
Fe1 N4 C25 C24 172.8(4) . . . . ?
C26 N4 C25 C17 163.0(4) . . . . ?
Fe1 N4 C25 C17 -7.8(4) . . . . ?
C25 N4 C26 C27 -178.1(4) . . . . ?
Fe1 N4 C26 C27 -8.4(7) . . . . ?
N4 C26 C27 C32 -4.2(8) . . . . ?
N4 C26 C27 C28 175.3(5) . . . . ?
C32 C27 C28 C29 -0.7(8) . . . . ?
C26 C27 C28 C29 179.7(5) . . . . ?
C27 C28 C29 C30 3.4(9) . . . . ?
C27 C28 C29 Cl3 179.7(5) . . . . ?
C28 C29 C30 C31 -4.4(9) . . . . ?
Cl3 C29 C30 C31 179.3(4) . . . . ?
C29 C30 C31 C32 2.8(8) . . . . ?
C29 C30 C31 Cl4 -178.8(4) . . . . ?
Fe1 O2 C32 C31 -158.4(3) . . . . ?
Fe1 O2 C32 C27 24.1(6) . . . . ?
C30 C31 C32 O2 -177.8(5) . . . . ?
Cl4 C31 C32 O2 3.7(6) . . . . ?
C30 C31 C32 C27 -0.1(7) . . . . ?
Cl4 C31 C32 C27 -178.6(4) . . . . ?
C26 C27 C32 O2 -3.7(8) . . . . ?
C28 C27 C32 O2 176.7(5) . . . . ?
C26 C27 C32 C31 178.6(5) . . . . ?
C28 C27 C32 C31 -0.9(7) . . . . ?
F1 B1 F2 F3 109.8(18) . . . . ?
F4 B1 F2 F3 -97.7(15) . . . . ?
F1 B1 F3 F2 -122.7(17) . . . . ?
F4 B1 F3 F2 120.8(13) . . . . ?
